data_7719461
loop_
_publ_author_name
'Ma, Fang'
'Zhang, Lei'
'Yang, Chan'
'Huang, Zhen-Na'
'Huang, XiaoXiao'
'Sun, Hao-Ling'

_publ_section_title
;
 Effect of a bromo-substituent on the magnetization dynamics of dysprosium
 coordination polymers constructed using a hybrid-ligand concept.
;
_journal_issue 41
_journal_name_full 'Dalton transactions (Cambridge, England : 2003)'
_journal_page_first 15529
_journal_page_last 15536
_journal_paper_doi 10.1039/d5dt01924a
_journal_volume 54
_journal_year 2025
_chemical_formula_moiety 'C25 H20 Cl Dy N5 O9, Cl O4, C H4 O'
_chemical_formula_sum 'C26 H24 Cl2 Dy N5 O14'
_chemical_formula_weight 863.90
_space_group_crystal_system triclinic
_space_group_IT_number 2
_space_group_name_Hall '-P 1'
_space_group_name_H-M_alt 'P -1'
_atom_sites_solution_hydrogens geom
_atom_sites_solution_primary iterative
_audit_creation_date 2025-07-19
_audit_creation_method
;
Olex2 1.5
(compiled 2025.07.13 svn.rb7424aed for OlexSys, GUI svn.r7308)
;
_audit_update_record
;
2025-08-11 deposited with the CCDC.	2025-09-08 downloaded from the CCDC.
;
_cell_angle_alpha 109.623(5)
_cell_angle_beta 104.315(4)
_cell_angle_gamma 97.684(5)
_cell_formula_units_Z 2
_cell_length_a 10.5480(5)
_cell_length_b 11.2040(8)
_cell_length_c 15.0999(7)
_cell_measurement_reflns_used 4728
_cell_measurement_temperature 124(30)
_cell_measurement_theta_max 27.5640
_cell_measurement_theta_min 3.8670
_cell_volume 1582.08(17)
_computing_cell_refinement 'CrysAlisPro 1.171.38.46 (Rigaku OD, 2015)'
_computing_data_collection 'CrysAlisPro 1.171.38.46 (Rigaku OD, 2015)'
_computing_data_reduction 'CrysAlisPro 1.171.38.46 (Rigaku OD, 2015)'
_computing_molecular_graphics 'Olex2 1.5 (Dolomanov et al., 2009)'
_computing_publication_material 'Olex2 1.5 (Dolomanov et al., 2009)'
_computing_structure_refinement 'SHELXL 2018/3 (Sheldrick, 2015)'
_computing_structure_solution 'Bourhis et al., 2015'
_diffrn_ambient_environment N~2~
_diffrn_ambient_temperature 124(30)
_diffrn_detector 'CCD plate'
_diffrn_detector_area_resol_mean 5.3127
_diffrn_detector_type AtlasS2
_diffrn_measured_fraction_theta_full 0.978
_diffrn_measured_fraction_theta_max 0.978
_diffrn_measurement_details
;
List of Runs (angles in degrees, time in seconds):

  # Type    Start    End  Width  t~exp~   \w     \q     \k     \f   Frames
#--------------------------------------------------------------------------
  1  \w    -14.00 106.00   1.00   10.00    --   23.29  77.00  30.00  120
  2  \w     41.00  68.00   1.00   10.00    --   23.29  77.00 -30.00   27
  3  \w    -13.00 104.00   1.00   10.00    --   23.29  77.00 150.00  117
  4  \w    -21.00 106.00   1.00   10.00    --   23.29  77.00 -90.00  127
;
_diffrn_measurement_device 'four-circle diffractometer'
_diffrn_measurement_device_type 'SuperNova, Dual, Cu at zero, AtlasS2'
_diffrn_measurement_method '\w scans'
_diffrn_orient_matrix_type 'CrysAlisPro convention (1999,Acta A55,543-557)'
_diffrn_orient_matrix_UB_11 -0.0268041000
_diffrn_orient_matrix_UB_12 -0.0078388000
_diffrn_orient_matrix_UB_13 0.0369440000
_diffrn_orient_matrix_UB_21 0.0641056000
_diffrn_orient_matrix_UB_22 0.0309508000
_diffrn_orient_matrix_UB_23 0.0361545000
_diffrn_orient_matrix_UB_31 -0.0166209000
_diffrn_orient_matrix_UB_32 0.0613843000
_diffrn_orient_matrix_UB_33 0.0092256000
_diffrn_radiation_monochromator mirror
_diffrn_radiation_probe x-ray
_diffrn_radiation_type 'Mo K\a'
_diffrn_radiation_wavelength 0.71073
_diffrn_reflns_av_R_equivalents 0.0526
_diffrn_reflns_av_unetI/netI 0.0996
_diffrn_reflns_Laue_measured_fraction_full 0.978
_diffrn_reflns_Laue_measured_fraction_max 0.978
_diffrn_reflns_limit_h_max 12
_diffrn_reflns_limit_h_min -11
_diffrn_reflns_limit_k_max 8
_diffrn_reflns_limit_k_min -13
_diffrn_reflns_limit_l_max 17
_diffrn_reflns_limit_l_min -17
_diffrn_reflns_number 8974
_diffrn_reflns_point_group_measured_fraction_full 0.978
_diffrn_reflns_point_group_measured_fraction_max 0.978
_diffrn_reflns_theta_full 25.027
_diffrn_reflns_theta_max 25.027
_diffrn_reflns_theta_min 3.177
_diffrn_source 'micro-focus sealed X-ray tube'
_diffrn_source_type 'SuperNova (Mo) X-ray Source'
_exptl_absorpt_coefficient_mu 2.607
_exptl_absorpt_correction_T_max 1.00000
_exptl_absorpt_correction_T_min 0.32907
_exptl_absorpt_correction_type multi-scan
_exptl_absorpt_process_details
;
CrysAlisPro 1.171.38.46 (Rigaku Oxford Diffraction, 2015)
Empirical absorption correction using spherical harmonics,
 implemented in SCALE3 ABSPACK scaling algorithm.
;
_exptl_crystal_colour 'clear light yellow'
_exptl_crystal_colour_lustre clear
_exptl_crystal_colour_modifier light
_exptl_crystal_colour_primary yellow
_exptl_crystal_density_diffrn 1.813
_exptl_crystal_description needle
_exptl_crystal_F_000 854
_exptl_crystal_size_max 0.062
_exptl_crystal_size_mid 0.053
_exptl_crystal_size_min 0.046
_refine_diff_density_max 2.704
_refine_diff_density_min -1.761
_refine_diff_density_rms 0.176
_refine_ls_extinction_method none
_refine_ls_goodness_of_fit_ref 1.015
_refine_ls_hydrogen_treatment constr
_refine_ls_matrix_type full
_refine_ls_number_parameters 435
_refine_ls_number_reflns 5465
_refine_ls_number_restraints 32
_refine_ls_restrained_S_all 1.042
_refine_ls_R_factor_all 0.0639
_refine_ls_R_factor_gt 0.0534
_refine_ls_shift/su_max 0.001
_refine_ls_shift/su_mean 0.000
_refine_ls_structure_factor_coef Fsqd
_refine_ls_weighting_details 'w=1/[\s^2^(Fo^2^)+(0.0473P)^2^] where P=(Fo^2^+2Fc^2^)/3'
_refine_ls_weighting_scheme calc
_refine_ls_wR_factor_gt 0.1119
_refine_ls_wR_factor_ref 0.1200
_reflns_Friedel_coverage 0.000
_reflns_number_gt 4561
_reflns_number_total 5465
_reflns_threshold_expression 'I > 2\s(I)'
_cod_data_source_file d5dt01924a2.cif
_cod_data_source_block 20170801a
_cod_depositor_comments 'Adding full bibliography for 7719461--7719462.cif.'
_cod_original_cell_volume 1582.08(16)
_cod_database_code 7719461
_shelx_shelxl_version_number 2018/3
_publ_section_exptl
;
Any special experimental details
;
_chemical_oxdiff_formula 'C10 H10 O10 N10 Dy2 Cl2'
_shelx_space_group_comment
;
The symmetry employed for this shelxl refinement is uniquely defined
by the following loop, which should always be used as a source of
symmetry information in preference to the above space-group names.
They are only intended as comments.
;
_shelx_estimated_absorpt_t_max 0.889
_shelx_estimated_absorpt_t_min 0.855
_reflns_odcompleteness_completeness 99.72
_reflns_odcompleteness_iscentric 1
_reflns_odcompleteness_theta 26.32
_olex2_refinement_description
;
1. Fixed Uiso
 At 1.2 times of:
  All C(H) groups, All N(H) groups
 At 1.5 times of:
  All C(H,H,H) groups, All O(H) groups
2. Restrained distances
 C27-O11
 1.4 with sigma of 0.02
 H11a-H2_$1
 2.1 with sigma of 0.02
3. Uiso/Uaniso restraints and constraints
Uanis(O13) \\sim Ueq, Uanis(O14) \\sim Ueq, Uanis(O15) \\sim Ueq, Uanis(C27)
\\sim Ueq: with sigma of 0.0001 and sigma for terminal atoms of 0.02
Uanis(O5) \\sim Ueq: with sigma of 0.001 and sigma for terminal atoms of 0.002
4.a Aromatic/amide H refined with riding coordinates:
 N2(H2), C2(H2a), C3(H3), C4(H4), C5(H5), C7(H7), C10(H10), C11(H11), C12(H12),
  C13(H13), C14(H14), C15(H15), C17(H17), C18(H18), C19(H19), C20(H20),
 C22(H22), C23(H23), C24(H24), C25(H25)
4.b Idealised Me refined as rotating group:
 C27(H27a,H27b,H27c)
4.c Idealised tetrahedral OH refined as rotating group:
 O11(H11a)
;
_smtbx_masks_void_probe_radius 1.2
_smtbx_masks_void_truncation_radius 1.2
_olex2_date_sample_data_collection 2017-08-01
_olex2_submission_special_instructions 'No special instructions were received'
_oxdiff_exptl_absorpt_empirical_details
;
Empirical correction (ABSPACK) includes:
- Absorption correction using spherical harmonics
- Frame scaling
;
_oxdiff_exptl_absorpt_empirical_full_max 3.029
_oxdiff_exptl_absorpt_empirical_full_min 0.567

loop_
_space_group_symop_operation_xyz
'x, y, z'
'-x, -y, -z'

loop_
_atom_site_label
_atom_site_type_symbol
_atom_site_fract_x
_atom_site_fract_y
_atom_site_fract_z
_atom_site_U_iso_or_equiv
_atom_site_adp_type
_atom_site_occupancy
_atom_site_site_symmetry_order
_atom_site_calc_flag
_atom_site_refinement_flags_posn
_atom_site_refinement_flags_adp
_atom_site_refinement_flags_occupancy
_atom_site_disorder_assembly
_atom_site_disorder_group
Dy1 Dy 0.82792(3) 0.85169(3) 0.44145(2) 0.01840(14) Uani 1 1 d . . . . .
Cl1 Cl 0.50897(18) 0.6523(2) 0.32447(14) 0.0340(5) Uani 1 1 d . . . . .
O1 O 0.9593(4) 0.7154(5) 0.4340(3) 0.0217(11) Uani 1 1 d . . . . .
O2 O 0.6722(4) 0.9103(5) 0.5326(3) 0.0192(11) Uani 1 1 d . . . . .
O4 O 0.7709(4) 0.7791(5) 0.2709(3) 0.0273(12) Uani 1 1 d . . . . .
O5 O 0.9775(4) 0.0300(4) -0.4170(3) 0.0176(10) Uani 1 1 d . U . . .
O3 O 0.2394(4) 0.9712(5) 0.5884(3) 0.0200(11) Uani 1 1 d . . . . .
O6 O 0.6426(4) 0.6574(5) 0.3817(3) 0.0282(12) Uani 1 1 d . . . . .
O7 O 0.5061(5) 0.7755(6) 0.3153(4) 0.0440(15) Uani 1 1 d . . . . .
O8 O 0.4757(7) 0.5494(7) 0.2300(4) 0.073(2) Uani 1 1 d . . . . .
O9 O 0.4178(6) 0.6253(9) 0.3738(6) 0.079(3) Uani 1 1 d . . . . .
N1 N 0.8480(5) 0.7800(6) 0.5857(4) 0.0210(13) Uani 1 1 d . . . . .
N2 N 0.7506(5) 0.8087(6) 0.6337(4) 0.0241(14) Uani 1 1 d . . . . .
H2 H 0.744985 0.783341 0.682060 0.029 Uiso 1 1 calc R U . . .
N3 N 0.3523(5) 0.9594(6) 0.6423(4) 0.0208(14) Uani 1 1 d . . . . .
N4 N 0.7639(5) 0.6763(6) 0.1919(4) 0.0234(14) Uani 1 1 d . . . . .
N5 N 0.9413(5) 0.0926(6) -0.3368(4) 0.0190(13) Uani 1 1 d . . . . .
C1 C 1.0468(7) 0.6784(7) 0.4927(5) 0.0223(16) Uani 1 1 d . . . . .
C2 C 1.1500(7) 0.6213(7) 0.4593(5) 0.0271(18) Uani 1 1 d . . . . .
H2A H 1.152113 0.606247 0.394000 0.033 Uiso 1 1 calc R U . . .
C3 C 1.2438(7) 0.5890(8) 0.5208(6) 0.0320(19) Uani 1 1 d . . . . .
H3 H 1.310819 0.552233 0.496994 0.038 Uiso 1 1 calc R U . . .
C4 C 1.2467(8) 0.6071(8) 0.6172(6) 0.035(2) Uani 1 1 d . . . . .
H4 H 1.316081 0.587190 0.659548 0.042 Uiso 1 1 calc R U . . .
C5 C 1.1438(7) 0.6556(8) 0.6495(6) 0.0315(19) Uani 1 1 d . . . . .
H5 H 1.140908 0.664757 0.713775 0.038 Uiso 1 1 calc R U . . .
C6 C 1.0451(7) 0.6910(7) 0.5893(5) 0.0240(17) Uani 1 1 d . . . . .
C7 C 0.9387(6) 0.7349(7) 0.6265(5) 0.0213(16) Uani 1 1 d . . . . .
H7 H 0.936807 0.729163 0.687575 0.026 Uiso 1 1 calc R U . . .
C8 C 0.6691(6) 0.8748(7) 0.6031(5) 0.0208(16) Uani 1 1 d . . . . .
C9 C 0.5665(6) 0.9098(7) 0.6540(5) 0.0197(16) Uani 1 1 d . . . . .
C10 C 0.5876(7) 0.9297(8) 0.7540(5) 0.0267(18) Uani 1 1 d . . . . .
H10 H 0.667473 0.918038 0.792407 0.032 Uiso 1 1 calc R U . . .
C11 C 0.4881(8) 0.9669(8) 0.7948(5) 0.034(2) Uani 1 1 d . . . . .
H11 H 0.501180 0.984015 0.862865 0.040 Uiso 1 1 calc R U . . .
C12 C 0.3722(7) 0.9793(8) 0.7389(5) 0.0288(18) Uani 1 1 d . . . . .
H12 H 0.304057 1.002132 0.767789 0.035 Uiso 1 1 calc R U . . .
C13 C 0.4502(7) 0.9239(7) 0.5993(5) 0.0199(16) Uani 1 1 d . . . . .
H13 H 0.436158 0.909319 0.531534 0.024 Uiso 1 1 calc R U . . .
C14 C 0.8336(7) 0.5864(8) 0.2021(5) 0.035(2) Uani 1 1 d . . . . .
H14 H 0.880244 0.590749 0.265947 0.041 Uiso 1 1 calc R U . . .
C15 C 0.8358(8) 0.4885(8) 0.1184(5) 0.039(2) Uani 1 1 d . . . . .
H15 H 0.883656 0.424366 0.125226 0.047 Uiso 1 1 calc R U . . .
C16 C 0.7690(7) 0.4810(8) 0.0229(5) 0.0302(19) Uani 1 1 d . . . . .
C17 C 0.6928(9) 0.5715(8) 0.0188(5) 0.039(2) Uani 1 1 d . . . . .
H17 H 0.639601 0.566291 -0.043793 0.046 Uiso 1 1 calc R U . . .
C18 C 0.6926(8) 0.6683(8) 0.1028(5) 0.034(2) Uani 1 1 d . . . . .
H18 H 0.641125 0.730506 0.097921 0.041 Uiso 1 1 calc R U . . .
C19 C 0.7791(7) 0.3878(8) -0.0691(5) 0.033(2) Uani 1 1 d . . . . .
H19 H 0.721644 0.384794 -0.129614 0.040 Uiso 1 1 calc R U . . .
C20 C 0.8614(7) 0.3074(8) -0.0752(5) 0.0302(19) Uani 1 1 d . . . . .
H20 H 0.910270 0.300808 -0.015791 0.036 Uiso 1 1 calc R U . . .
C21 C 0.8818(7) 0.2278(8) -0.1683(5) 0.0271(18) Uani 1 1 d . . . . .
C22 C 0.8241(7) 0.2399(8) -0.2593(5) 0.0290(19) Uani 1 1 d . . . . .
H22 H 0.764074 0.295496 -0.262960 0.035 Uiso 1 1 calc R U . . .
C23 C 0.8553(6) 0.1707(7) -0.3428(5) 0.0231(17) Uani 1 1 d . . . . .
H23 H 0.816384 0.178072 -0.404000 0.028 Uiso 1 1 calc R U . . .
C24 C 0.9955(6) 0.0756(7) -0.2519(4) 0.0207(16) Uani 1 1 d . . . . .
H24 H 1.053082 0.017506 -0.250367 0.025 Uiso 1 1 calc R U . . .
C25 C 0.9660(7) 0.1434(7) -0.1682(5) 0.0278(18) Uani 1 1 d . . . . .
H25 H 1.004640 0.131980 -0.108609 0.033 Uiso 1 1 calc R U . . .
Cl2 Cl 0.7923(2) 0.0585(3) 0.05461(15) 0.0512(6) Uani 1 1 d . . . . .
O12 O 0.8289(10) 0.0186(11) -0.0285(6) 0.132(5) Uani 1 1 d . . . . .
O13 O 0.7195(17) -0.0382(14) 0.0641(10) 0.217(7) Uani 1 1 d . U . . .
O14 O 0.709(2) 0.137(2) 0.0462(14) 0.306(11) Uani 1 1 d . U . . .
O15 O 0.8868(11) 0.1080(16) 0.1393(7) 0.180(6) Uani 1 1 d . U . . .
O11 O 1.2664(8) 0.3132(8) 0.2368(5) 0.073(2) Uani 1 1 d D . . . .
H11A H 1.291559 0.384385 0.285934 0.109 Uiso 1 1 calc DR U . . .
C27 C 1.1710(17) 0.3237(18) 0.1604(12) 0.157(8) Uani 1 1 d D U . . .
H27A H 1.084033 0.266587 0.147446 0.236 Uiso 1 1 calc R U . . .
H27B H 1.198742 0.297866 0.100671 0.236 Uiso 1 1 calc R U . . .
H27C H 1.162614 0.414257 0.178865 0.236 Uiso 1 1 calc R U . . .

loop_
_atom_site_aniso_label
_atom_site_aniso_U_11
_atom_site_aniso_U_22
_atom_site_aniso_U_33
_atom_site_aniso_U_23
_atom_site_aniso_U_13
_atom_site_aniso_U_12
Dy1 0.01594(19) 0.0273(2) 0.01263(19) 0.00249(15) 0.00977(14) 0.01098(15)
Cl1 0.0200(9) 0.0474(13) 0.0335(10) 0.0144(9) 0.0076(8) 0.0085(9)
O1 0.018(2) 0.028(3) 0.020(2) 0.005(2) 0.011(2) 0.011(2)
O2 0.015(2) 0.031(3) 0.017(2) 0.008(2) 0.0126(19) 0.010(2)
O4 0.023(3) 0.042(3) 0.010(2) -0.002(2) 0.007(2) 0.011(2)
O5 0.0173(13) 0.0193(13) 0.0169(13) 0.0051(9) 0.0084(9) 0.0053(9)
O3 0.014(2) 0.026(3) 0.021(2) 0.006(2) 0.008(2) 0.011(2)
O6 0.015(3) 0.035(3) 0.026(3) 0.005(2) 0.004(2) 0.000(2)
O7 0.036(3) 0.064(4) 0.051(4) 0.034(3) 0.022(3) 0.027(3)
O8 0.077(5) 0.060(5) 0.038(4) -0.006(3) -0.016(3) 0.004(4)
O9 0.042(4) 0.143(8) 0.111(6) 0.097(6) 0.048(4) 0.036(4)
N1 0.016(3) 0.023(3) 0.024(3) 0.004(3) 0.011(3) 0.007(3)
N2 0.019(3) 0.041(4) 0.016(3) 0.009(3) 0.011(2) 0.015(3)
N3 0.015(3) 0.028(4) 0.022(3) 0.006(3) 0.013(2) 0.009(3)
N4 0.022(3) 0.029(4) 0.019(3) 0.003(3) 0.014(3) 0.007(3)
N5 0.019(3) 0.027(3) 0.011(3) 0.001(2) 0.013(2) 0.006(3)
C1 0.014(4) 0.023(4) 0.028(4) 0.005(3) 0.010(3) 0.005(3)
C2 0.024(4) 0.028(4) 0.033(4) 0.010(3) 0.016(3) 0.010(3)
C3 0.023(4) 0.032(5) 0.047(5) 0.016(4) 0.015(4) 0.018(4)
C4 0.023(4) 0.037(5) 0.052(5) 0.020(4) 0.013(4) 0.016(4)
C5 0.022(4) 0.038(5) 0.038(4) 0.017(4) 0.011(3) 0.013(4)
C6 0.019(4) 0.030(4) 0.024(4) 0.006(3) 0.011(3) 0.013(3)
C7 0.015(4) 0.029(4) 0.021(3) 0.011(3) 0.007(3) 0.005(3)
C8 0.011(3) 0.030(4) 0.018(3) 0.002(3) 0.005(3) 0.007(3)
C9 0.013(3) 0.028(4) 0.021(3) 0.007(3) 0.011(3) 0.008(3)
C10 0.016(4) 0.052(5) 0.022(4) 0.020(4) 0.010(3) 0.019(4)
C11 0.032(4) 0.056(6) 0.022(4) 0.017(4) 0.016(3) 0.019(4)
C12 0.024(4) 0.051(5) 0.022(4) 0.014(4) 0.018(3) 0.019(4)
C13 0.022(4) 0.024(4) 0.014(3) 0.002(3) 0.013(3) 0.007(3)
C14 0.027(4) 0.053(6) 0.017(4) 0.000(4) 0.007(3) 0.021(4)
C15 0.034(5) 0.051(6) 0.023(4) -0.001(4) 0.007(3) 0.026(4)
C16 0.020(4) 0.047(5) 0.017(4) 0.003(4) 0.009(3) 0.008(4)
C17 0.049(5) 0.044(5) 0.020(4) 0.004(4) 0.014(4) 0.019(4)
C18 0.041(5) 0.042(5) 0.016(4) 0.007(3) 0.006(3) 0.020(4)
C19 0.029(4) 0.041(5) 0.018(4) -0.006(3) 0.010(3) 0.008(4)
C20 0.018(4) 0.053(6) 0.017(4) 0.007(4) 0.008(3) 0.012(4)
C21 0.014(3) 0.049(5) 0.016(3) 0.005(3) 0.008(3) 0.011(3)
C22 0.019(4) 0.043(5) 0.025(4) 0.004(4) 0.014(3) 0.014(3)
C23 0.016(3) 0.030(4) 0.019(3) -0.001(3) 0.011(3) 0.008(3)
C24 0.015(3) 0.028(4) 0.016(3) 0.004(3) 0.008(3) 0.002(3)
C25 0.023(4) 0.037(5) 0.015(3) -0.002(3) 0.009(3) 0.004(3)
Cl2 0.0491(13) 0.086(2) 0.0324(12) 0.0347(12) 0.0149(10) 0.0245(13)
O12 0.131(8) 0.184(11) 0.052(5) 0.011(6) 0.058(5) -0.025(7)
O13 0.309(14) 0.165(11) 0.198(11) 0.037(8) 0.207(11) -0.033(10)
O14 0.384(19) 0.313(17) 0.292(17) 0.199(14) 0.045(13) 0.209(15)
O15 0.115(8) 0.306(15) 0.061(6) 0.011(7) 0.003(6) 0.069(9)
O11 0.084(6) 0.089(6) 0.071(5) 0.058(5) 0.030(4) 0.020(5)
C27 0.187(15) 0.150(13) 0.147(12) 0.128(11) -0.001(10) -0.013(11)

loop_
_atom_type_symbol
_atom_type_description
_atom_type_scat_dispersion_real
_atom_type_scat_dispersion_imag
_atom_type_scat_source
C C 0.0033 0.0016 'International Tables Vol C Tables 4.2.6.8 and 6.1.1.4'
H H 0.0000 0.0000 'International Tables Vol C Tables 4.2.6.8 and 6.1.1.4'
Cl Cl 0.1484 0.1585 'International Tables Vol C Tables 4.2.6.8 and 6.1.1.4'
Dy Dy -0.1892 4.4098 'International Tables Vol C Tables 4.2.6.8 and 6.1.1.4'
N N 0.0061 0.0033 'International Tables Vol C Tables 4.2.6.8 and 6.1.1.4'
O O 0.0106 0.0060 'International Tables Vol C Tables 4.2.6.8 and 6.1.1.4'

loop_
_geom_angle_atom_site_label_1
_geom_angle_atom_site_label_2
_geom_angle_atom_site_label_3
_geom_angle
_geom_angle_site_symmetry_1
_geom_angle_site_symmetry_3
_geom_angle_publ_flag
O1 Dy1 O2 134.12(17) . . ?
O1 Dy1 O4 87.25(17) . . ?
O1 Dy1 O5 78.45(16) . 2_765 ?
O1 Dy1 O5 97.40(16) . 1_566 ?
O1 Dy1 O3 151.51(16) . 2_676 ?
O1 Dy1 O6 85.41(17) . . ?
O1 Dy1 N1 70.94(17) . . ?
O2 Dy1 O5 135.97(15) . 2_765 ?
O2 Dy1 O6 72.98(15) . . ?
O2 Dy1 N1 64.51(17) . . ?
O4 Dy1 O2 123.93(15) . . ?
O4 Dy1 O5 138.27(16) . 1_566 ?
O4 Dy1 O5 77.19(15) . 2_765 ?
O4 Dy1 O3 77.95(17) . 2_676 ?
O4 Dy1 O6 76.01(16) . . ?
O4 Dy1 N1 144.35(19) . . ?
O5 Dy1 O2 80.99(14) 1_566 . ?
O5 Dy1 O5 63.44(16) 1_566 2_765 ?
O5 Dy1 O6 145.56(15) 1_566 . ?
O5 Dy1 N1 74.13(16) 1_566 . ?
O5 Dy1 N1 123.00(16) 2_765 . ?
O3 Dy1 O2 73.65(15) 2_676 . ?
O3 Dy1 O5 78.79(16) 2_676 1_566 ?
O3 Dy1 O5 74.62(15) 2_676 2_765 ?
O3 Dy1 O6 113.77(17) 2_676 . ?
O3 Dy1 N1 132.78(16) 2_676 . ?
O6 Dy1 O5 149.22(14) . 2_765 ?
O6 Dy1 N1 74.48(17) . . ?
O7 Cl1 O6 109.4(3) . . ?
O8 Cl1 O6 108.1(4) . . ?
O8 Cl1 O7 111.2(4) . . ?
O9 Cl1 O6 108.4(4) . . ?
O9 Cl1 O7 110.3(4) . . ?
O9 Cl1 O8 109.4(5) . . ?
C1 O1 Dy1 140.5(4) . . ?
C8 O2 Dy1 121.0(4) . . ?
N4 O4 Dy1 141.5(4) . . ?
Dy1 O5 Dy1 116.56(16) 1_544 2_765 ?
N5 O5 Dy1 123.0(3) . 1_544 ?
N5 O5 Dy1 117.2(3) . 2_765 ?
N3 O3 Dy1 132.8(4) . 2_676 ?
Cl1 O6 Dy1 121.5(3) . . ?
N2 N1 Dy1 114.1(4) . . ?
C7 N1 Dy1 129.9(4) . . ?
C7 N1 N2 115.6(5) . . ?
N1 N2 H2 121.6 . . ?
C8 N2 N1 116.9(6) . . ?
C8 N2 H2 121.6 . . ?
O3 N3 C12 120.6(5) . . ?
O3 N3 C13 119.6(5) . . ?
C12 N3 C13 119.9(6) . . ?
O4 N4 C14 120.1(6) . . ?
O4 N4 C18 118.4(6) . . ?
C18 N4 C14 121.4(6) . . ?
O5 N5 C24 118.1(5) . . ?
C23 N5 O5 119.8(5) . . ?
C23 N5 C24 122.2(5) . . ?
O1 C1 C2 120.1(6) . . ?
O1 C1 C6 123.2(6) . . ?
C6 C1 C2 116.7(7) . . ?
C1 C2 H2A 119.8 . . ?
C3 C2 C1 120.4(7) . . ?
C3 C2 H2A 119.8 . . ?
C2 C3 H3 118.4 . . ?
C2 C3 C4 123.1(7) . . ?
C4 C3 H3 118.4 . . ?
C3 C4 H4 121.2 . . ?
C3 C4 C5 117.6(8) . . ?
C5 C4 H4 121.2 . . ?
C4 C5 H5 119.3 . . ?
C4 C5 C6 121.4(7) . . ?
C6 C5 H5 119.3 . . ?
C1 C6 C7 121.5(7) . . ?
C5 C6 C1 120.5(6) . . ?
C5 C6 C7 117.9(6) . . ?
N1 C7 C6 126.3(6) . . ?
N1 C7 H7 116.9 . . ?
C6 C7 H7 116.9 . . ?
O2 C8 N2 123.3(5) . . ?
O2 C8 C9 118.4(6) . . ?
N2 C8 C9 118.3(6) . . ?
C10 C9 C8 122.7(6) . . ?
C13 C9 C8 116.9(6) . . ?
C13 C9 C10 120.4(6) . . ?
C9 C10 H10 121.1 . . ?
C11 C10 C9 117.9(7) . . ?
C11 C10 H10 121.1 . . ?
C10 C11 H11 119.6 . . ?
C12 C11 C10 120.9(6) . . ?
C12 C11 H11 119.6 . . ?
N3 C12 H12 119.5 . . ?
C11 C12 N3 120.9(6) . . ?
C11 C12 H12 119.5 . . ?
N3 C13 H13 120.0 . . ?
C9 C13 N3 120.0(6) . . ?
C9 C13 H13 120.0 . . ?
N4 C14 H14 120.6 . . ?
N4 C14 C15 118.9(7) . . ?
C15 C14 H14 120.6 . . ?
C14 C15 H15 119.2 . . ?
C14 C15 C16 121.6(8) . . ?
C16 C15 H15 119.2 . . ?
C15 C16 C19 124.5(8) . . ?
C17 C16 C15 115.8(7) . . ?
C17 C16 C19 119.7(7) . . ?
C16 C17 H17 119.4 . . ?
C18 C17 C16 121.3(7) . . ?
C18 C17 H17 119.4 . . ?
N4 C18 C17 120.7(8) . . ?
N4 C18 H18 119.6 . . ?
C17 C18 H18 119.6 . . ?
C16 C19 H19 117.1 . . ?
C20 C19 C16 125.8(7) . . ?
C20 C19 H19 117.1 . . ?
C19 C20 H20 117.9 . . ?
C19 C20 C21 124.2(7) . . ?
C21 C20 H20 117.9 . . ?
C22 C21 C20 122.3(7) . . ?
C25 C21 C20 120.4(6) . . ?
C25 C21 C22 117.3(6) . . ?
C21 C22 H22 120.0 . . ?
C23 C22 C21 119.9(7) . . ?
C23 C22 H22 120.0 . . ?
N5 C23 C22 119.6(7) . . ?
N5 C23 H23 120.2 . . ?
C22 C23 H23 120.2 . . ?
N5 C24 H24 120.4 . . ?
N5 C24 C25 119.1(7) . . ?
C25 C24 H24 120.4 . . ?
C21 C25 H25 119.1 . . ?
C24 C25 C21 121.8(7) . . ?
C24 C25 H25 119.1 . . ?
O13 Cl2 O12 112.1(7) . . ?
O13 Cl2 O14 103.7(13) . . ?
O14 Cl2 O12 108.7(9) . . ?
O15 Cl2 O12 118.0(7) . . ?
O15 Cl2 O13 101.4(10) . . ?
O15 Cl2 O14 112.0(11) . . ?
C27 O11 H11A 109.5 . . ?
O11 C27 H27A 109.5 . . ?
O11 C27 H27B 109.5 . . ?
O11 C27 H27C 109.5 . . ?
H27A C27 H27B 109.5 . . ?
H27A C27 H27C 109.5 . . ?
H27B C27 H27C 109.5 . . ?

loop_
_geom_bond_atom_site_label_1
_geom_bond_atom_site_label_2
_geom_bond_distance
_geom_bond_site_symmetry_2
_geom_bond_publ_flag
Dy1 O1 2.190(5) . ?
Dy1 O2 2.413(4) . ?
Dy1 O4 2.314(4) . ?
Dy1 O5 2.466(4) 2_765 ?
Dy1 O5 2.381(4) 1_566 ?
Dy1 O3 2.338(5) 2_676 ?
Dy1 O6 2.459(5) . ?
Dy1 N1 2.535(6) . ?
Cl1 O6 1.442(5) . ?
Cl1 O7 1.436(6) . ?
Cl1 O8 1.424(6) . ?
Cl1 O9 1.413(6) . ?
O1 C1 1.324(9) . ?
O2 C8 1.260(8) . ?
O4 N4 1.328(7) . ?
O5 N5 1.355(6) . ?
O3 N3 1.317(7) . ?
N1 N2 1.408(7) . ?
N1 C7 1.264(9) . ?
N2 H2 0.8800 . ?
N2 C8 1.306(9) . ?
N3 C12 1.356(8) . ?
N3 C13 1.383(8) . ?
N4 C14 1.351(10) . ?
N4 C18 1.335(9) . ?
N5 C23 1.349(9) . ?
N5 C24 1.355(8) . ?
C1 C2 1.445(9) . ?
C1 C6 1.422(9) . ?
C2 H2A 0.9500 . ?
C2 C3 1.356(11) . ?
C3 H3 0.9500 . ?
C3 C4 1.393(11) . ?
C4 H4 0.9500 . ?
C4 C5 1.397(10) . ?
C5 H5 0.9500 . ?
C5 C6 1.398(11) . ?
C6 C7 1.446(9) . ?
C7 H7 0.9500 . ?
C8 C9 1.496(8) . ?
C9 C10 1.404(9) . ?
C9 C13 1.361(10) . ?
C10 H10 0.9500 . ?
C10 C11 1.385(10) . ?
C11 H11 0.9500 . ?
C11 C12 1.356(10) . ?
C12 H12 0.9500 . ?
C13 H13 0.9500 . ?
C14 H14 0.9500 . ?
C14 C15 1.375(9) . ?
C15 H15 0.9500 . ?
C15 C16 1.408(10) . ?
C16 C17 1.384(11) . ?
C16 C19 1.470(9) . ?
C17 H17 0.9500 . ?
C17 C18 1.365(10) . ?
C18 H18 0.9500 . ?
C19 H19 0.9500 . ?
C19 C20 1.329(12) . ?
C20 H20 0.9500 . ?
C20 C21 1.475(9) . ?
C21 C22 1.419(10) . ?
C21 C25 1.381(11) . ?
C22 H22 0.9500 . ?
C22 C23 1.384(9) . ?
C23 H23 0.9500 . ?
C24 H24 0.9500 . ?
C24 C25 1.372(9) . ?
C25 H25 0.9500 . ?
Cl2 O12 1.353(7) . ?
Cl2 O13 1.312(11) . ?
Cl2 O14 1.336(18) . ?
Cl2 O15 1.297(9) . ?
O11 H11A 0.8400 . ?
O11 C27 1.380(13) . ?
C27 H27A 0.9800 . ?
C27 H27B 0.9800 . ?
C27 H27C 0.9800 . ?

loop_
_geom_torsion_atom_site_label_1
_geom_torsion_atom_site_label_2
_geom_torsion_atom_site_label_3
_geom_torsion_atom_site_label_4
_geom_torsion
_geom_torsion_site_symmetry_1
_geom_torsion_site_symmetry_2
_geom_torsion_site_symmetry_3
_geom_torsion_site_symmetry_4
_geom_torsion_publ_flag
Dy1 O1 C1 C2 -155.2(5) . . . . ?
Dy1 O1 C1 C6 25.2(11) . . . . ?
Dy1 O2 C8 N2 2.2(9) . . . . ?
Dy1 O2 C8 C9 -177.6(4) . . . . ?
Dy1 O4 N4 C14 -19.5(9) . . . . ?
Dy1 O4 N4 C18 164.0(5) . . . . ?
Dy1 O5 N5 C23 87.4(6) 2_765 . . . ?
Dy1 O5 N5 C23 -71.5(7) 1_544 . . . ?
Dy1 O5 N5 C24 109.4(5) 1_544 . . . ?
Dy1 O5 N5 C24 -91.6(6) 2_765 . . . ?
Dy1 O3 N3 C12 88.9(7) 2_676 . . . ?
Dy1 O3 N3 C13 -92.4(7) 2_676 . . . ?
Dy1 N1 N2 C8 -4.2(7) . . . . ?
Dy1 N1 C7 C6 -11.6(11) . . . . ?
O1 C1 C2 C3 176.8(7) . . . . ?
O1 C1 C6 C5 -177.1(7) . . . . ?
O1 C1 C6 C7 5.7(11) . . . . ?
O2 C8 C9 C10 -150.8(7) . . . . ?
O2 C8 C9 C13 28.3(10) . . . . ?
O4 N4 C14 C15 -173.2(6) . . . . ?
O4 N4 C18 C17 173.6(7) . . . . ?
O5 N5 C23 C22 -176.6(6) . . . . ?
O5 N5 C24 C25 176.6(6) . . . . ?
O3 N3 C12 C11 179.8(7) . . . . ?
O3 N3 C13 C9 -179.2(6) . . . . ?
O7 Cl1 O6 Dy1 -2.7(4) . . . . ?
O8 Cl1 O6 Dy1 118.5(4) . . . . ?
O9 Cl1 O6 Dy1 -123.0(5) . . . . ?
N1 N2 C8 O2 1.6(10) . . . . ?
N1 N2 C8 C9 -178.5(5) . . . . ?
N2 N1 C7 C6 176.3(6) . . . . ?
N2 C8 C9 C10 29.4(11) . . . . ?
N2 C8 C9 C13 -151.6(7) . . . . ?
N4 C14 C15 C16 0.9(12) . . . . ?
N5 C24 C25 C21 0.5(10) . . . . ?
C1 C2 C3 C4 0.5(12) . . . . ?
C1 C6 C7 N1 -8.7(12) . . . . ?
C2 C1 C6 C5 3.3(11) . . . . ?
C2 C1 C6 C7 -173.9(7) . . . . ?
C2 C3 C4 C5 2.9(12) . . . . ?
C3 C4 C5 C6 -3.1(12) . . . . ?
C4 C5 C6 C1 0.0(12) . . . . ?
C4 C5 C6 C7 177.3(7) . . . . ?
C5 C6 C7 N1 174.0(7) . . . . ?
C6 C1 C2 C3 -3.6(11) . . . . ?
C7 N1 N2 C8 169.1(6) . . . . ?
C8 C9 C10 C11 177.5(7) . . . . ?
C8 C9 C13 N3 -178.4(6) . . . . ?
C9 C10 C11 C12 2.2(13) . . . . ?
C10 C9 C13 N3 0.7(11) . . . . ?
C10 C11 C12 N3 -2.0(13) . . . . ?
C12 N3 C13 C9 -0.5(10) . . . . ?
C13 N3 C12 C11 1.1(11) . . . . ?
C13 C9 C10 C11 -1.6(12) . . . . ?
C14 N4 C18 C17 -2.9(12) . . . . ?
C14 C15 C16 C17 -4.9(12) . . . . ?
C14 C15 C16 C19 173.2(7) . . . . ?
C15 C16 C17 C18 5.2(12) . . . . ?
C15 C16 C19 C20 -7.0(13) . . . . ?
C16 C17 C18 N4 -1.5(13) . . . . ?
C16 C19 C20 C21 -171.6(7) . . . . ?
C17 C16 C19 C20 171.0(8) . . . . ?
C18 N4 C14 C15 3.2(11) . . . . ?
C19 C16 C17 C18 -172.9(8) . . . . ?
C19 C20 C21 C22 6.3(12) . . . . ?
C19 C20 C21 C25 -177.8(8) . . . . ?
C20 C21 C22 C23 174.7(7) . . . . ?
C20 C21 C25 C24 -174.8(7) . . . . ?
C21 C22 C23 N5 -0.4(11) . . . . ?
C22 C21 C25 C24 1.3(11) . . . . ?
C23 N5 C24 C25 -2.4(10) . . . . ?
C24 N5 C23 C22 2.4(10) . . . . ?
C25 C21 C22 C23 -1.3(11) . . . . ?

loop_
_smtbx_masks_void_nr
_smtbx_masks_void_average_x
_smtbx_masks_void_average_y
_smtbx_masks_void_average_z
_smtbx_masks_void_volume
_smtbx_masks_void_count_electrons
_smtbx_masks_void_content
1 0.480 0.706 0.881 34.3 9.7 ?
2 0.520 0.294 0.119 34.3 8.9 ?
3 0.500 0.500 0.500 14.0 0.0 ?
